data_1502131
loop_
_publ_author_name
'Fujita, Ken-ichi'
'Yoshida, Tetsuya'
'Imori, Yoichiro'
'Yamaguchi, Ryohei'

_publ_section_title
;
 Dehydrogenative oxidation of primary and secondary alcohols catalyzed by
 a Cp*Ir complex having a functional C,N-chelate ligand.
;
_journal_issue 9
_journal_name_full 'Organic letters'
_journal_page_first 2278
_journal_page_last 2281
_journal_paper_doi 10.1021/ol2005424
_journal_volume 13
_journal_year 2011
_chemical_formula_moiety 'C21 H23 Cl Ir N O '
_chemical_formula_sum 'C21 H23 Cl Ir N O'
_chemical_formula_weight 533.09
_space_group_IT_number 2
_symmetry_cell_setting triclinic
_symmetry_Int_Tables_number 2
_symmetry_space_group_name_Hall '-P 1'
_symmetry_space_group_name_H-M 'P -1'
_cell_angle_alpha 73.5179(16)
_cell_angle_beta 74.6237(14)
_cell_angle_gamma 73.8917(10)
_cell_formula_units_Z 2
_cell_length_a 8.4451(3)
_cell_length_b 10.5706(4)
_cell_length_c 11.3837(6)
_cell_measurement_reflns_used 8476
_cell_measurement_temperature 173.1
_cell_measurement_theta_max 27.5
_cell_measurement_theta_min 3.1
_cell_volume 916.83(7)
_computing_cell_refinement PROCESS-AUTO
_computing_data_collection PROCESS-AUTO
_computing_data_reduction CrystalStructure
_computing_publication_material 'CrystalStructure 3.8'
_computing_structure_refinement CRYSTALS
_computing_structure_solution SIR92
_diffrn_ambient_temperature 173.1
_diffrn_detector_area_resol_mean 10.00
_diffrn_measured_fraction_theta_full 0.992
_diffrn_measured_fraction_theta_max 0.992
_diffrn_measurement_device_type 'Rigaku RAXIS-RAPID'
_diffrn_measurement_method \w
_diffrn_radiation_type 'Mo K\a'
_diffrn_radiation_wavelength 0.71075
_diffrn_reflns_av_R_equivalents 0.038
_diffrn_reflns_limit_h_max 10
_diffrn_reflns_limit_h_min -10
_diffrn_reflns_limit_k_max 11
_diffrn_reflns_limit_k_min -13
_diffrn_reflns_limit_l_max 14
_diffrn_reflns_limit_l_min -14
_diffrn_reflns_number 9067
_diffrn_reflns_theta_full 27.46
_diffrn_reflns_theta_max 27.46
_exptl_absorpt_coefficient_mu 7.456
_exptl_absorpt_correction_T_max 0.155
_exptl_absorpt_correction_T_min 0.102
_exptl_absorpt_correction_type multi-scan
_exptl_absorpt_process_details
;
    Higashi, T. (1995). Program for Absorption Correction.
    Rigaku Corporation, Tokyo, Japan.
;
_exptl_crystal_colour orange
_exptl_crystal_density_diffrn 1.931
_exptl_crystal_density_method 'not measured'
_exptl_crystal_description block
_exptl_crystal_F_000 516.00
_exptl_crystal_size_max 0.25
_exptl_crystal_size_mid 0.25
_exptl_crystal_size_min 0.25
_refine_diff_density_max 1.88
_refine_diff_density_min -0.98
_refine_ls_extinction_method none
_refine_ls_goodness_of_fit_ref 1.006
_refine_ls_hydrogen_treatment refall
_refine_ls_number_parameters 249
_refine_ls_number_reflns 3961
_refine_ls_R_factor_gt 0.0235
_refine_ls_shift/su_max 0.0000
_refine_ls_structure_factor_coef F
_refine_ls_weighting_details 'w = 1/[0.0002Fo^2^ + 1.0000\s(Fo^2^)]'
_refine_ls_weighting_scheme calc
_refine_ls_wR_factor_ref 0.0325
_reflns_number_gt 3960
_reflns_number_total 4153
_reflns_threshold_expression F^2^>2.0\s(F^2^)
_cod_data_source_file ol2005424_si_001.cif
_cod_data_source_block '_complex3'
_cod_original_formula_sum 'C21 H23 Cl Ir N O '
_cod_database_code 1502131

loop_
_symmetry_equiv_pos_site_id
_symmetry_equiv_pos_as_xyz
1 +X,+Y,+Z
2 -X,-Y,-Z

loop_
_atom_site_label
_atom_site_type_symbol
_atom_site_fract_x
_atom_site_fract_y
_atom_site_fract_z
_atom_site_U_iso_or_equiv
_atom_site_adp_type
_atom_site_occupancy
_atom_site_symmetry_multiplicity
_atom_site_calc_flag
_atom_site_refinement_flags
Ir(1) Ir 0.213760(10) 0.248300(10) 0.224860(10) 0.01431(4) Uani 1.00 1 d .
Cl(1) Cl 0.26378(10) 0.47490(8) 0.15044(8) 0.0209(2) Uani 1.00 1 d .
O(1) O -0.0516(3) 0.3655(2) 0.0476(2) 0.0283(6) Uani 1.00 1 d .
N(1) N -0.0455(3) 0.3410(2) 0.2496(3) 0.0190(7) Uani 1.00 1 d .
C(1) C 0.2933(4) 0.1396(3) 0.0649(3) 0.0226(9) Uani 1.00 1 d .
C(2) C 0.4373(4) 0.1571(3) 0.0943(3) 0.0215(8) Uani 1.00 1 d .
C(3) C 0.4433(4) 0.0918(3) 0.2223(3) 0.0208(8) Uani 1.00 1 d .
C(4) C 0.2969(4) 0.0334(3) 0.2747(3) 0.0216(8) Uani 1.00 1 d .
C(5) C 0.2031(4) 0.0672(3) 0.1765(3) 0.0214(8) Uani 1.00 1 d .
C(6) C 0.2564(5) 0.1803(4) -0.0640(4) 0.0367(11) Uani 1.00 1 d .
C(7) C 0.5699(4) 0.2271(4) 0.0047(4) 0.0334(11) Uani 1.00 1 d .
C(8) C 0.5873(4) 0.0693(4) 0.2861(4) 0.0335(11) Uani 1.00 1 d .
C(9) C 0.2611(5) -0.0575(4) 0.4012(4) 0.0338(11) Uani 1.00 1 d .
C(10) C 0.0445(5) 0.0226(4) 0.1875(5) 0.0385(12) Uani 1.00 1 d .
C(11) C -0.1356(4) 0.3814(3) 0.1601(3) 0.0206(8) Uani 1.00 1 d .
C(12) C -0.3095(4) 0.4318(3) 0.1854(3) 0.0244(9) Uani 1.00 1 d .
C(13) C -0.3902(4) 0.4439(4) 0.3062(4) 0.0306(10) Uani 1.00 1 d .
C(14) C -0.2954(4) 0.4077(3) 0.3975(3) 0.0260(9) Uani 1.00 1 d .
C(15) C -0.1239(4) 0.3592(3) 0.3673(3) 0.0179(8) Uani 1.00 1 d .
C(16) C -0.0075(4) 0.3250(3) 0.4535(3) 0.0197(8) Uani 1.00 1 d .
C(17) C 0.1630(4) 0.2788(3) 0.4010(3) 0.0181(8) Uani 1.00 1 d .
C(18) C 0.2796(4) 0.2611(3) 0.4750(3) 0.0249(9) Uani 1.00 1 d .
C(19) C 0.2298(5) 0.2814(3) 0.5952(3) 0.0280(10) Uani 1.00 1 d .
C(20) C 0.0605(5) 0.3241(3) 0.6462(3) 0.0297(10) Uani 1.00 1 d .
C(21) C -0.0590(4) 0.3462(3) 0.5746(3) 0.0266(9) Uani 1.00 1 d .
H(1) H 0.1577 0.1525 -0.0619 0.044 Uiso 1.00 1 c R
H(2) H 0.3493 0.1370 -0.1178 0.044 Uiso 1.00 1 c R
H(3) H 0.2401 0.2753 -0.0943 0.044 Uiso 1.00 1 c R
H(4) H 0.5370 0.2664 -0.0736 0.037 Uiso 1.00 1 c R
H(5) H 0.6743 0.1637 -0.0066 0.037 Uiso 1.00 1 c R
H(6) H 0.5823 0.2958 0.0380 0.037 Uiso 1.00 1 c R
H(7) H 0.6691 0.1162 0.2306 0.042 Uiso 1.00 1 c R
H(8) H 0.6372 -0.0242 0.3072 0.042 Uiso 1.00 1 c R
H(9) H 0.5467 0.1032 0.3599 0.042 Uiso 1.00 1 c R
H(10) H 0.3478 -0.0677 0.4442 0.039 Uiso 1.00 1 c R
H(11) H 0.2584 -0.1432 0.3919 0.039 Uiso 1.00 1 c R
H(12) H 0.1555 -0.0199 0.4477 0.040 Uiso 1.00 1 c R
H(13) H 0.0165 -0.0329 0.2683 0.049 Uiso 1.00 1 c R
H(14) H 0.0618 -0.0270 0.1259 0.049 Uiso 1.00 1 c R
H(15) H -0.0451 0.0995 0.1751 0.049 Uiso 1.00 1 c R
H(16) H -0.3724 0.4584 0.1211 0.031 Uiso 1.00 1 c R
H(17) H -0.5083 0.4794 0.3248 0.035 Uiso 1.00 1 c R
H(18) H -0.3486 0.4156 0.4806 0.029 Uiso 1.00 1 c R
H(19) H 0.3961 0.2311 0.4424 0.029 Uiso 1.00 1 c R
H(20) H 0.3126 0.2682 0.6427 0.035 Uiso 1.00 1 c R
H(21) H 0.0262 0.3382 0.7289 0.036 Uiso 1.00 1 c R
H(22) H -0.1755 0.3771 0.6065 0.031 Uiso 1.00 1 c R
H(23) H -0.1178 0.4055 -0.0120 0.033 Uiso 1.00 1 c R

loop_
_atom_site_aniso_label
_atom_site_aniso_U_11
_atom_site_aniso_U_22
_atom_site_aniso_U_33
_atom_site_aniso_U_12
_atom_site_aniso_U_13
_atom_site_aniso_U_23
Ir(1) 0.01278(9) 0.01457(9) 0.01474(10) -0.00178(6) -0.00326(6) -0.00275(7)
Cl(1) 0.0210(3) 0.0177(3) 0.0227(4) -0.0052(3) -0.0046(3) -0.0018(3)
O(1) 0.0211(12) 0.0376(15) 0.0238(14) 0.0034(10) -0.0081(10) -0.0096(12)
N(1) 0.0177(13) 0.0162(14) 0.0249(17) -0.0018(11) -0.0073(11) -0.0065(13)
C(1) 0.0242(17) 0.0178(17) 0.026(2) 0.0015(13) -0.0073(14) -0.0094(16)
C(2) 0.0168(15) 0.0166(16) 0.027(2) 0.0019(12) 0.0010(13) -0.0086(15)
C(3) 0.0156(15) 0.0181(17) 0.029(2) 0.0006(13) -0.0056(13) -0.0084(16)
C(4) 0.0223(16) 0.0142(16) 0.025(2) -0.0006(13) -0.0053(14) -0.0030(14)
C(5) 0.0203(16) 0.0143(15) 0.032(2) -0.0036(12) -0.0080(14) -0.0076(15)
C(6) 0.046(2) 0.036(2) 0.028(2) 0.0067(19) -0.0149(19) -0.015(2)
C(7) 0.0284(19) 0.030(2) 0.033(2) -0.0064(16) 0.0064(16) -0.0064(19)
C(8) 0.0203(18) 0.031(2) 0.053(2) 0.0026(16) -0.0171(18) -0.015(2)
C(9) 0.034(2) 0.028(2) 0.035(2) -0.0090(16) -0.0054(17) 0.0002(18)
C(10) 0.027(2) 0.035(2) 0.061(3) -0.0111(16) -0.0152(19) -0.012(2)
C(11) 0.0215(17) 0.0127(16) 0.027(2) -0.0026(13) -0.0079(14) -0.0024(15)
C(12) 0.0176(16) 0.0265(18) 0.033(2) -0.0036(13) -0.0093(14) -0.0096(17)
C(13) 0.0159(16) 0.033(2) 0.038(2) -0.0014(15) -0.0017(15) -0.0088(19)
C(14) 0.0211(17) 0.0273(19) 0.024(2) -0.0020(14) 0.0029(14) -0.0067(16)
C(15) 0.0190(15) 0.0126(15) 0.0208(18) -0.0054(12) -0.0023(13) -0.0016(14)
C(16) 0.0233(16) 0.0165(16) 0.0182(18) -0.0059(13) -0.0026(13) -0.0024(14)
C(17) 0.0249(17) 0.0123(15) 0.0174(17) -0.0038(13) -0.0053(13) -0.0032(14)
C(18) 0.0266(18) 0.0207(18) 0.026(2) -0.0015(14) -0.0060(14) -0.0052(16)
C(19) 0.040(2) 0.0248(18) 0.023(2) -0.0054(16) -0.0150(16) -0.0038(16)
C(20) 0.044(2) 0.028(2) 0.0170(19) -0.0084(17) -0.0069(16) -0.0041(16)
C(21) 0.0332(19) 0.0225(18) 0.022(2) -0.0055(15) 0.0001(15) -0.0068(16)

loop_
_atom_type_symbol
_atom_type_description
_atom_type_scat_dispersion_real
_atom_type_scat_dispersion_imag
_atom_type_scat_source
C C 0.003 0.002
;
International Tables for Crystallography
(1992, Vol. C, Tables 4.2.6.8 and 6.1.1.4)
;
H H 0.000 0.000
;
International Tables for Crystallography
(1992, Vol. C, Table 6.1.1.4)
;
N N 0.006 0.003
;
International Tables for Crystallography
(1992, Vol. C, Tables 4.2.6.8 and 6.1.1.4)
;
O O 0.011 0.006
;
International Tables for Crystallography
(1992, Vol. C, Tables 4.2.6.8 and 6.1.1.4)
;
Ir Ir -1.444 7.990
;
International Tables for Crystallography
(1992, Vol. C, Tables 4.2.6.8 and 6.1.1.4)
;
Cl Cl 0.148 0.159
;
International Tables for Crystallography
(1992, Vol. C, Tables 4.2.6.8 and 6.1.1.4)
;

loop_
_geom_angle_atom_site_label_1
_geom_angle_atom_site_label_2
_geom_angle_atom_site_label_3
_geom_angle
_geom_angle_publ_flag
Cl(1) Ir(1) N(1) 86.37(8) yes
Cl(1) Ir(1) C(1) 110.49(9) yes
Cl(1) Ir(1) C(2) 95.08(9) yes
Cl(1) Ir(1) C(3) 113.39(10) yes
Cl(1) Ir(1) C(4) 152.49(10) yes
Cl(1) Ir(1) C(5) 146.98(9) yes
Cl(1) Ir(1) C(17) 87.07(10) yes
N(1) Ir(1) C(1) 110.90(14) yes
N(1) Ir(1) C(2) 145.07(15) yes
N(1) Ir(1) C(3) 160.22(13) yes
N(1) Ir(1) C(4) 121.08(12) yes
N(1) Ir(1) C(5) 98.65(13) yes
N(1) Ir(1) C(17) 78.02(13) yes
C(1) Ir(1) C(2) 36.46(15) yes
C(1) Ir(1) C(3) 62.94(15) yes
C(1) Ir(1) C(4) 63.78(14) yes
C(1) Ir(1) C(5) 37.33(12) yes
C(1) Ir(1) C(17) 160.31(12) yes
C(2) Ir(1) C(3) 37.87(13) yes
C(2) Ir(1) C(4) 63.92(12) yes
C(2) Ir(1) C(5) 62.60(13) yes
C(2) Ir(1) C(17) 136.89(14) yes
C(3) Ir(1) C(4) 39.19(13) yes
C(3) Ir(1) C(5) 64.68(15) yes
C(3) Ir(1) C(17) 102.56(14) yes
C(4) Ir(1) C(5) 39.24(15) yes
C(4) Ir(1) C(17) 96.53(14) yes
C(5) Ir(1) C(17) 125.93(13) yes
Ir(1) N(1) C(11) 124.9(2) yes
Ir(1) N(1) C(15) 116.2(2) yes
C(11) N(1) C(15) 118.9(2) yes
Ir(1) C(1) C(2) 70.2(2) yes
Ir(1) C(1) C(5) 67.1(2) yes
Ir(1) C(1) C(6) 132.2(2) yes
C(2) C(1) C(5) 107.4(3) yes
C(2) C(1) C(6) 124.4(3) yes
C(5) C(1) C(6) 127.9(4) yes
Ir(1) C(2) C(1) 73.3(2) yes
Ir(1) C(2) C(3) 68.44(18) yes
Ir(1) C(2) C(7) 126.8(2) yes
C(1) C(2) C(3) 109.5(3) yes
C(1) C(2) C(7) 126.0(3) yes
C(3) C(2) C(7) 124.4(3) yes
Ir(1) C(3) C(2) 73.69(18) yes
Ir(1) C(3) C(4) 69.17(17) yes
Ir(1) C(3) C(8) 129.2(3) yes
C(2) C(3) C(4) 107.4(3) yes
C(2) C(3) C(8) 126.6(3) yes
C(4) C(3) C(8) 125.5(3) yes
Ir(1) C(4) C(3) 71.64(18) yes
Ir(1) C(4) C(5) 71.49(19) yes
Ir(1) C(4) C(9) 127.2(2) yes
C(3) C(4) C(5) 106.8(3) yes
C(3) C(4) C(9) 126.1(3) yes
C(5) C(4) C(9) 126.8(3) yes
Ir(1) C(5) C(1) 75.6(2) yes
Ir(1) C(5) C(4) 69.3(2) yes
Ir(1) C(5) C(10) 125.1(2) yes
C(1) C(5) C(4) 108.8(3) yes
C(1) C(5) C(10) 125.7(4) yes
C(4) C(5) C(10) 125.3(3) yes
O(1) C(11) N(1) 116.0(2) yes
O(1) C(11) C(12) 122.1(3) yes
N(1) C(11) C(12) 121.8(3) yes
C(11) C(12) C(13) 119.1(3) yes
C(12) C(13) C(14) 118.9(3) yes
C(13) C(14) C(15) 119.6(3) yes
N(1) C(15) C(14) 121.4(3) yes
N(1) C(15) C(16) 113.5(2) yes
C(14) C(15) C(16) 125.0(3) yes
C(15) C(16) C(17) 114.8(3) yes
C(15) C(16) C(21) 122.9(3) yes
C(17) C(16) C(21) 122.1(3) yes
Ir(1) C(17) C(16) 116.6(3) yes
Ir(1) C(17) C(18) 127.0(2) yes
C(16) C(17) C(18) 116.4(3) yes
C(17) C(18) C(19) 121.9(3) yes
C(18) C(19) C(20) 120.7(4) yes
C(19) C(20) C(21) 119.2(3) yes
C(16) C(21) C(20) 119.7(3) yes
C(11) O(1) H(23) 111.7 no
C(1) C(6) H(1) 109.3 no
C(1) C(6) H(2) 108.5 no
C(1) C(6) H(3) 110.5 no
H(1) C(6) H(2) 109.7 no
H(1) C(6) H(3) 109.4 no
H(2) C(6) H(3) 109.4 no
C(2) C(7) H(4) 109.6 no
C(2) C(7) H(5) 109.8 no
C(2) C(7) H(6) 109.1 no
H(4) C(7) H(5) 109.4 no
H(4) C(7) H(6) 109.5 no
H(5) C(7) H(6) 109.4 no
C(3) C(8) H(7) 108.7 no
C(3) C(8) H(8) 110.5 no
C(3) C(8) H(9) 109.3 no
H(7) C(8) H(8) 109.3 no
H(7) C(8) H(9) 109.6 no
H(8) C(8) H(9) 109.5 no
C(4) C(9) H(10) 109.1 no
C(4) C(9) H(11) 109.2 no
C(4) C(9) H(12) 110.1 no
H(10) C(9) H(11) 109.5 no
H(10) C(9) H(12) 109.6 no
H(11) C(9) H(12) 109.4 no
C(5) C(10) H(13) 109.6 no
C(5) C(10) H(14) 109.2 no
C(5) C(10) H(15) 109.8 no
H(13) C(10) H(14) 109.6 no
H(13) C(10) H(15) 109.3 no
H(14) C(10) H(15) 109.5 no
C(11) C(12) H(16) 120.9 no
C(13) C(12) H(16) 120.0 no
C(12) C(13) H(17) 120.2 no
C(14) C(13) H(17) 120.8 no
C(13) C(14) H(18) 120.0 no
C(15) C(14) H(18) 120.4 no
C(17) C(18) H(19) 118.9 no
C(19) C(18) H(19) 119.2 no
C(18) C(19) H(20) 119.4 no
C(20) C(19) H(20) 119.8 no
C(19) C(20) H(21) 120.8 no
C(21) C(20) H(21) 120.1 no
C(16) C(21) H(22) 119.4 no
C(20) C(21) H(22) 121.0 no

loop_
_geom_bond_atom_site_label_1
_geom_bond_atom_site_label_2
_geom_bond_distance
_geom_bond_publ_flag
Ir(1) N(1) 2.115(2) yes
Ir(1) C(1) 2.280(4) yes
Ir(1) C(2) 2.240(3) yes
Ir(1) C(3) 2.171(3) yes
Ir(1) C(4) 2.138(3) yes
Ir(1) C(5) 2.168(4) yes
Ir(1) C(17) 2.035(4) yes
O(1) C(11) 1.321(4) yes
N(1) C(11) 1.336(5) yes
N(1) C(15) 1.370(4) yes
C(1) C(2) 1.415(6) yes
C(1) C(5) 1.428(4) yes
C(1) C(6) 1.499(6) yes
C(2) C(3) 1.433(5) yes
C(2) C(7) 1.506(5) yes
C(3) C(4) 1.445(5) yes
C(3) C(8) 1.508(6) yes
C(4) C(5) 1.446(6) yes
C(4) C(9) 1.495(5) yes
C(5) C(10) 1.503(6) yes
C(11) C(12) 1.398(4) yes
C(12) C(13) 1.388(5) yes
C(13) C(14) 1.383(6) yes
C(14) C(15) 1.379(4) yes
C(15) C(16) 1.474(5) yes
C(16) C(17) 1.410(4) yes
C(16) C(21) 1.393(5) yes
C(17) C(18) 1.401(6) yes
C(18) C(19) 1.381(6) yes
C(19) C(20) 1.391(5) yes
C(20) C(21) 1.391(6) yes
O(1) H(23) 0.926 no
C(6) H(1) 0.951 no
C(6) H(2) 0.951 no
C(6) H(3) 0.948 no
C(7) H(4) 0.949 no
C(7) H(5) 0.951 no
C(7) H(6) 0.949 no
C(8) H(7) 0.951 no
C(8) H(8) 0.949 no
C(8) H(9) 0.950 no
C(9) H(10) 0.950 no
C(9) H(11) 0.948 no
C(9) H(12) 0.952 no
C(10) H(13) 0.949 no
C(10) H(14) 0.949 no
C(10) H(15) 0.950 no
C(12) H(16) 0.950 no
C(13) H(17) 0.952 no
C(14) H(18) 0.950 no
C(18) H(19) 0.952 no
C(19) H(20) 0.950 no
C(20) H(21) 0.950 no
C(21) H(22) 0.952 no

loop_
_geom_contact_atom_site_label_1
_geom_contact_atom_site_label_2
_geom_contact_distance
_geom_contact_site_symmetry_2
Ir(1) Cl(1) 2.4195(8) .
Cl(1) Ir(1) 2.4195(8) .
Cl(1) O(1) 3.073(2) 2_565
Cl(1) N(1) 3.111(3) .
Cl(1) C(2) 3.440(3) .
Cl(1) C(7) 3.568(4) .
Cl(1) C(17) 3.081(3) .
O(1) Cl(1) 3.073(2) 2_565
O(1) O(1) 3.025(4) 2_565
O(1) C(11) 3.467(4) 2_565
N(1) Cl(1) 3.111(3) .
C(2) Cl(1) 3.440(3) .
C(7) Cl(1) 3.568(4) .
C(11) O(1) 3.467(4) 2_565
C(14) C(19) 3.507(6) 2_566
C(15) C(20) 3.490(5) 2_566
C(16) C(20) 3.494(5) 2_566
C(16) C(21) 3.586(5) 2_566
C(17) Cl(1) 3.081(3) .
C(19) C(14) 3.507(6) 2_566
C(20) C(15) 3.490(5) 2_566
C(20) C(16) 3.494(5) 2_566
C(21) C(16) 3.586(5) 2_566
C(21) C(21) 3.496(5) 2_566
Cl(1) H(4) 3.390 2_665
Cl(1) H(6) 3.030 .
Cl(1) H(6) 3.080 2_665
Cl(1) H(16) 2.962 1_655
Cl(1) H(16) 2.918 2_565
Cl(1) H(17) 3.127 1_655
Cl(1) H(21) 2.976 2_566
Cl(1) H(22) 3.373 2_566
Cl(1) H(23) 2.153 2_565
O(1) H(6) 3.406 1_455
O(1) H(21) 3.592 1_554
O(1) H(23) 3.021 2_565
N(1) H(21) 3.519 2_566
N(1) H(23) 3.515 2_565
C(1) H(5) 3.379 2_655
C(2) H(2) 3.108 2_655
C(3) H(2) 2.917 2_655
C(4) H(2) 3.372 2_655
C(5) H(5) 3.313 2_655
C(6) H(5) 3.408 2_655
C(6) H(8) 3.412 2_655
C(6) H(20) 3.143 1_554
C(6) H(21) 3.244 1_554
C(7) H(14) 3.470 2_655
C(7) H(16) 3.288 1_655
C(7) H(16) 3.373 2_565
C(7) H(23) 3.583 1_655
C(8) H(2) 3.145 2_655
C(8) H(10) 3.254 2_656
C(8) H(13) 3.451 1_655
C(8) H(15) 3.095 1_655
C(8) H(20) 3.338 2_656
C(9) H(9) 3.380 2_656
C(9) H(12) 3.464 2_556
C(9) H(18) 3.573 2_556
C(9) H(19) 3.585 2_656
C(10) H(1) 3.596 2_555
C(10) H(5) 3.297 2_655
C(10) H(7) 2.997 1_455
C(10) H(8) 3.465 1_455
C(11) H(3) 3.397 2_565
C(11) H(6) 3.478 1_455
C(11) H(7) 3.437 1_455
C(11) H(23) 3.332 2_565
C(12) H(3) 3.141 2_565
C(12) H(4) 3.328 2_565
C(12) H(6) 2.938 1_455
C(12) H(7) 3.277 1_455
C(13) H(3) 3.555 2_565
C(13) H(18) 3.218 2_466
C(13) H(19) 3.083 1_455
C(13) H(20) 3.514 2_566
C(14) H(11) 3.126 2_556
C(14) H(17) 3.526 2_466
C(14) H(18) 3.255 2_466
C(14) H(19) 3.462 1_455
C(14) H(20) 3.292 2_566
C(15) H(11) 3.202 2_556
C(15) H(21) 3.333 2_566
C(16) H(11) 3.105 2_556
C(16) H(12) 3.558 2_556
C(16) H(21) 3.561 2_566
C(18) H(8) 3.055 2_656
C(18) H(10) 3.439 2_656
C(18) H(17) 3.145 1_655
C(18) H(22) 3.580 2_566
C(19) H(2) 3.476 1_556
C(19) H(3) 3.541 1_556
C(19) H(8) 2.672 2_656
C(19) H(13) 3.557 2_556
C(19) H(18) 3.430 2_566
C(20) H(1) 3.493 1_556
C(20) H(3) 3.517 1_556
C(20) H(8) 3.481 2_656
C(20) H(13) 3.150 2_556
C(21) H(11) 2.964 2_556
C(21) H(13) 3.258 2_556
H(1) C(10) 3.596 2_555
H(1) C(20) 3.493 1_554
H(1) H(5) 3.204 2_655
H(1) H(8) 3.304 2_655
H(1) H(14) 2.890 2_555
H(1) H(20) 3.277 1_554
H(1) H(21) 2.881 1_554
H(2) C(2) 3.108 2_655
H(2) C(3) 2.917 2_655
H(2) C(4) 3.372 2_655
H(2) C(8) 3.145 2_655
H(2) C(19) 3.476 1_554
H(2) H(5) 3.129 2_655
H(2) H(7) 3.335 2_655
H(2) H(8) 2.709 2_655
H(2) H(20) 2.742 1_554
H(2) H(21) 3.495 1_554
H(3) C(11) 3.397 2_565
H(3) C(12) 3.141 2_565
H(3) C(13) 3.555 2_565
H(3) C(19) 3.541 1_554
H(3) C(20) 3.517 1_554
H(3) H(16) 3.216 2_565
H(3) H(20) 2.912 1_554
H(3) H(21) 2.875 1_554
H(4) Cl(1) 3.390 2_665
H(4) C(12) 3.328 2_565
H(4) H(16) 2.820 2_565
H(4) H(17) 3.332 2_565
H(5) C(1) 3.379 2_655
H(5) C(5) 3.313 2_655
H(5) C(6) 3.408 2_655
H(5) C(10) 3.297 2_655
H(5) H(1) 3.204 2_655
H(5) H(2) 3.129 2_655
H(5) H(14) 2.573 2_655
H(5) H(15) 3.356 1_655
H(5) H(23) 3.460 1_655
H(6) Cl(1) 3.030 .
H(6) Cl(1) 3.080 2_665
H(6) O(1) 3.406 1_655
H(6) C(11) 3.478 1_655
H(6) C(12) 2.938 1_655
H(6) H(16) 2.341 1_655
H(6) H(16) 3.107 2_565
H(6) H(23) 2.929 1_655
H(7) C(10) 2.997 1_655
H(7) C(11) 3.437 1_655
H(7) C(12) 3.277 1_655
H(7) H(2) 3.335 2_655
H(7) H(10) 3.560 2_656
H(7) H(13) 2.999 1_655
H(7) H(14) 3.294 1_655
H(7) H(15) 2.297 1_655
H(7) H(16) 3.425 1_655
H(8) C(6) 3.412 2_655
H(8) C(10) 3.465 1_655
H(8) C(18) 3.055 2_656
H(8) C(19) 2.672 2_656
H(8) C(20) 3.481 2_656
H(8) H(1) 3.304 2_655
H(8) H(2) 2.709 2_655
H(8) H(10) 3.285 2_656
H(8) H(13) 3.094 1_655
H(8) H(15) 3.140 1_655
H(8) H(19) 3.061 2_656
H(8) H(20) 2.417 2_656
H(9) C(9) 3.380 2_656
H(9) H(9) 3.351 2_656
H(9) H(10) 2.510 2_656
H(9) H(12) 3.535 2_656
H(9) H(15) 3.527 1_655
H(9) H(19) 3.592 2_656
H(10) C(8) 3.254 2_656
H(10) C(18) 3.439 2_656
H(10) H(7) 3.560 2_656
H(10) H(8) 3.285 2_656
H(10) H(9) 2.510 2_656
H(10) H(18) 3.530 2_556
H(10) H(19) 2.734 2_656
H(10) H(20) 3.163 2_656
H(11) C(14) 3.126 2_556
H(11) C(15) 3.202 2_556
H(11) C(16) 3.105 2_556
H(11) C(21) 2.964 2_556
H(11) H(18) 2.824 2_556
H(11) H(20) 3.451 2_656
H(11) H(22) 2.745 2_556
H(12) C(9) 3.464 2_556
H(12) C(16) 3.558 2_556
H(12) H(9) 3.535 2_656
H(12) H(12) 2.551 2_556
H(12) H(13) 3.311 2_556
H(13) C(8) 3.451 1_455
H(13) C(19) 3.557 2_556
H(13) C(20) 3.150 2_556
H(13) C(21) 3.258 2_556
H(13) H(7) 2.999 1_455
H(13) H(8) 3.094 1_455
H(13) H(12) 3.311 2_556
H(13) H(21) 3.336 2_556
H(13) H(22) 3.527 2_556
H(14) C(7) 3.470 2_655
H(14) H(1) 2.890 2_555
H(14) H(5) 2.573 2_655
H(14) H(7) 3.294 1_455
H(14) H(14) 3.155 2_555
H(14) H(21) 3.424 2_556
H(15) C(8) 3.095 1_455
H(15) H(5) 3.356 1_455
H(15) H(7) 2.297 1_455
H(15) H(8) 3.140 1_455
H(15) H(9) 3.527 1_455
H(16) Cl(1) 2.962 1_455
H(16) Cl(1) 2.918 2_565
H(16) C(7) 3.288 1_455
H(16) C(7) 3.373 2_565
H(16) H(3) 3.216 2_565
H(16) H(4) 2.820 2_565
H(16) H(6) 2.341 1_455
H(16) H(6) 3.107 2_565
H(16) H(7) 3.425 1_455
H(17) Cl(1) 3.127 1_455
H(17) C(14) 3.526 2_466
H(17) C(18) 3.145 1_455
H(17) H(4) 3.332 2_565
H(17) H(18) 2.614 2_466
H(17) H(19) 2.818 1_455
H(17) H(22) 2.714 2_466
H(18) C(9) 3.573 2_556
H(18) C(13) 3.218 2_466
H(18) C(14) 3.255 2_466
H(18) C(19) 3.430 2_566
H(18) H(10) 3.530 2_556
H(18) H(11) 2.824 2_556
H(18) H(17) 2.614 2_466
H(18) H(18) 2.690 2_466
H(18) H(19) 3.457 1_455
H(18) H(20) 3.473 1_455
H(18) H(20) 3.304 2_566
H(19) C(9) 3.585 2_656
H(19) C(13) 3.083 1_655
H(19) C(14) 3.462 1_655
H(19) H(8) 3.061 2_656
H(19) H(9) 3.592 2_656
H(19) H(10) 2.734 2_656
H(19) H(17) 2.818 1_655
H(19) H(18) 3.457 1_655
H(20) C(6) 3.143 1_556
H(20) C(8) 3.338 2_656
H(20) C(13) 3.514 2_566
H(20) C(14) 3.292 2_566
H(20) H(1) 3.277 1_556
H(20) H(2) 2.742 1_556
H(20) H(3) 2.912 1_556
H(20) H(8) 2.417 2_656
H(20) H(10) 3.163 2_656
H(20) H(11) 3.451 2_656
H(20) H(18) 3.473 1_655
H(20) H(18) 3.304 2_566
H(21) Cl(1) 2.976 2_566
H(21) O(1) 3.592 1_556
H(21) N(1) 3.519 2_566
H(21) C(6) 3.244 1_556
H(21) C(15) 3.333 2_566
H(21) C(16) 3.561 2_566
H(21) H(1) 2.881 1_556
H(21) H(2) 3.495 1_556
H(21) H(3) 2.875 1_556
H(21) H(13) 3.336 2_556
H(21) H(14) 3.424 2_556
H(21) H(23) 3.081 1_556
H(22) Cl(1) 3.373 2_566
H(22) C(18) 3.580 2_566
H(22) H(11) 2.745 2_556
H(22) H(13) 3.527 2_556
H(22) H(17) 2.714 2_466
H(23) Cl(1) 2.153 2_565
H(23) O(1) 3.021 2_565
H(23) N(1) 3.515 2_565
H(23) C(7) 3.583 1_455
H(23) C(11) 3.332 2_565
H(23) H(5) 3.460 1_455
H(23) H(6) 2.929 1_455
H(23) H(21) 3.081 1_554
H(23) H(23) 3.290 2_565
